data_4345087
loop_
_publ_author_name
'Xiang, Jing'
'Wang, Qian'
'Yiu, Shek-Man'
'Lau, Tai-Chu'

_publ_section_title
;
 Dual Pathways in the Oxidation of an Osmium(III) Guanidine Complex.
 Formation of Osmium(VI) Nitrido and Osmium Nitrosyl Complex.
;
_journal_issue 4
_journal_name_full 'Inorganic chemistry'
_journal_page_first 2022
_journal_page_last 2028
_journal_paper_doi 10.1021/acs.inorgchem.6b02645
_journal_volume 56
_journal_year 2017
_chemical_absolute_configuration ad
_chemical_formula_moiety 'C16 H8 N5 O3 Os, C24 H20 P'
_chemical_formula_sum 'C40 H28 N5 O3 Os P'
_chemical_formula_weight 847.84
_chemical_name_systematic
;
 ? 
;
_space_group_crystal_system orthorhombic
_space_group_IT_number 19
_space_group_name_Hall 'P 2ac 2ab'
_space_group_name_H-M_alt 'P 21 21 21'
_symmetry_space_group_name_Hall 'P 2ac 2ab'
_symmetry_space_group_name_H-M 'P 21 21 21'
_atom_sites_solution_hydrogens geom
_atom_sites_solution_primary direct
_atom_sites_solution_secondary difmap
_audit_creation_date 2013-09-27
_audit_creation_method
;
  Olex2 1.1
  (compiled 2011.11.01 svn.r2039, GUI svn.r3906)
;
_cell_angle_alpha 90.00
_cell_angle_beta 90.00
_cell_angle_gamma 90.00
_cell_formula_units_Z 4
_cell_length_a 11.5597(2)
_cell_length_b 14.1233(2)
_cell_length_c 20.9986(3)
_cell_measurement_reflns_used 9532
_cell_measurement_temperature 173(2)
_cell_measurement_theta_max 71.4648
_cell_measurement_theta_min 3.7687
_cell_volume 3428.25(9)
_computing_cell_refinement 'CrysAlisPro, Agilent Technologies'
_computing_data_collection 'CrysAlisPro, Agilent Technologies'
_computing_data_reduction 'CrysAlisPro, Agilent Technologies'
_computing_molecular_graphics
;
O. V. Dolomanov, L. J. Bourhis, R. J. Gildea, J. A. K. Howard and H. Puschmann,
OLEX2: a complete structure solution, refinement and analysis program.
J. Appl. Cryst. (2009). 42, 339-341.
;
_computing_publication_material
;
O. V. Dolomanov, L. J. Bourhis, R. J. Gildea, J. A. K. Howard and H. Puschmann,
OLEX2: a complete structure solution, refinement and analysis program.
J. Appl. Cryst. (2009). 42, 339-341.
;
_computing_structure_refinement
;
XL, G.M. Sheldrick, Acta Cryst.
(2008). A64, 112-122
;
_computing_structure_solution 'SHELXS-97 (Sheldrick, 1990)'
_diffrn_ambient_temperature 173(2)
_diffrn_detector_area_resol_mean 16.1270
_diffrn_measured_fraction_theta_full 0.999
_diffrn_measured_fraction_theta_max 0.999
_diffrn_measurement_device_type 'Xcalibur, Sapphire3, Gemini ultra'
_diffrn_measurement_method '\w scans'
_diffrn_radiation_monochromator mirror
_diffrn_radiation_type 'CU K\a'
_diffrn_radiation_wavelength 1.54184
_diffrn_reflns_av_R_equivalents 0.0258
_diffrn_reflns_av_unetI/netI 0.0269
_diffrn_reflns_limit_h_max 13
_diffrn_reflns_limit_h_min -13
_diffrn_reflns_limit_k_max 16
_diffrn_reflns_limit_k_min -16
_diffrn_reflns_limit_l_max 25
_diffrn_reflns_limit_l_min -19
_diffrn_reflns_number 14708
_diffrn_reflns_theta_full 66.99
_diffrn_reflns_theta_max 66.99
_diffrn_reflns_theta_min 3.77
_diffrn_source 'Enhance Ultra (Cu) X-ray Source'
_diffrn_source_current n/a
_diffrn_source_voltage n/a
_exptl_absorpt_coefficient_mu 7.849
_exptl_absorpt_correction_T_max 1.00000
_exptl_absorpt_correction_T_min 0.33353
_exptl_absorpt_correction_type multi-scan
_exptl_absorpt_process_details
;
CrysAlisPro, Agilent Technologies,
Version 1.171.35.21 (release 20-01-2012 CrysAlis171 .NET)
(compiled Jan 23 2012,18:06:46)
Empirical absorption correction using spherical harmonics,
 implemented in SCALE3 ABSPACK scaling algorithm.
;
_exptl_crystal_colour orange
_exptl_crystal_density_diffrn 1.643
_exptl_crystal_density_method 'not measured'
_exptl_crystal_description plate
_exptl_crystal_F_000 1672
_exptl_crystal_size_max 0.19
_exptl_crystal_size_mid 0.18
_exptl_crystal_size_min 0.01
_refine_diff_density_max 0.534
_refine_diff_density_min -0.552
_refine_diff_density_rms 0.062
_refine_ls_abs_structure_details 'Flack H D (1983), Acta Cryst. A39, 876-881'
_refine_ls_abs_structure_Flack -0.014(6)
_refine_ls_extinction_method none
_refine_ls_goodness_of_fit_ref 1.064
_refine_ls_hydrogen_treatment constr
_refine_ls_matrix_type full
_refine_ls_number_parameters 451
_refine_ls_number_reflns 5887
_refine_ls_number_restraints 0
_refine_ls_restrained_S_all 1.064
_refine_ls_R_factor_all 0.0209
_refine_ls_R_factor_gt 0.0206
_refine_ls_shift/su_max 0.001
_refine_ls_shift/su_mean 0.000
_refine_ls_structure_factor_coef Fsqd
_refine_ls_weighting_details 'calc w=1/[\s^2^(Fo^2^)+(0.0334P)^2^+0.6874P] where P=(Fo^2^+2Fc^2^)/3'
_refine_ls_weighting_scheme calc
_refine_ls_wR_factor_gt 0.0537
_refine_ls_wR_factor_ref 0.0539
_reflns_number_gt 5820
_reflns_number_total 5887
_reflns_threshold_expression >2sigma(I)
_cod_data_source_file ic6b02645_si_003.cif
_cod_data_source_block 092613a_beyond
_cod_depositor_comments 'Adding full bibliography for 4345086--4345087.cif.'
_cod_database_code 4345087

loop_
_space_group_symop_id
_space_group_symop_operation_xyz
1 'x, y, z'
2 '-x+1/2, -y, z+1/2'
3 '-x, y+1/2, -z+1/2'
4 'x+1/2, -y+1/2, -z'

loop_
_atom_site_label
_atom_site_type_symbol
_atom_site_fract_x
_atom_site_fract_y
_atom_site_fract_z
_atom_site_U_iso_or_equiv
_atom_site_adp_type
_atom_site_occupancy
_atom_site_symmetry_multiplicity
_atom_site_calc_flag
_atom_site_refinement_flags
Os1 Os 0.268523(12) 0.398154(10) 0.393843(7) 0.02371(5) Uani 1 1 d .
P1 P 0.61722(7) 0.54228(6) 0.64011(4) 0.02110(17) Uani 1 1 d .
O1 O 0.2274(4) 0.2115(2) 0.44213(18) 0.0632(10) Uani 1 1 d .
O2 O 0.3074(2) 0.52636(16) 0.35749(11) 0.0268(5) Uani 1 1 d .
O3 O 0.2448(2) 0.58950(16) 0.55113(11) 0.0306(5) Uani 1 1 d .
N1 N 0.5337(3) 0.3743(3) 0.43629(16) 0.0392(8) Uani 1 1 d .
N2 N 0.3494(3) 0.3153(2) 0.26023(15) 0.0368(8) Uani 1 1 d .
N3 N 0.0091(3) 0.4355(2) 0.34296(18) 0.0386(8) Uani 1 1 d .
N4 N 0.2401(3) 0.28577(18) 0.42287(14) 0.0287(7) Uani 1 1 d .
N5 N 0.2324(3) 0.47407(19) 0.47961(12) 0.0251(6) Uani 1 1 d .
C1 C 0.4401(3) 0.3868(3) 0.42150(17) 0.0285(8) Uani 1 1 d .
C2 C 0.3169(3) 0.3451(2) 0.30727(17) 0.0276(7) Uani 1 1 d .
C3 C 0.0996(3) 0.4217(2) 0.36129(18) 0.0274(8) Uani 1 1 d .
C4 C 0.3493(3) 0.6036(2) 0.38618(17) 0.0257(7) Uani 1 1 d .
C5 C 0.4064(3) 0.6700(3) 0.34795(19) 0.0313(8) Uani 1 1 d .
H5 H 0.4155 0.6585 0.3037 0.038 Uiso 1 1 calc R
C6 C 0.4493(3) 0.7516(3) 0.3742(2) 0.0389(10) Uani 1 1 d .
H6 H 0.4889 0.7953 0.3477 0.047 Uiso 1 1 calc R
C7 C 0.4368(4) 0.7721(3) 0.4380(2) 0.0385(10) Uani 1 1 d .
H7 H 0.4672 0.8291 0.4553 0.046 Uiso 1 1 calc R
C8 C 0.3793(3) 0.7082(3) 0.47637(19) 0.0316(8) Uani 1 1 d .
H8 H 0.3691 0.7220 0.5203 0.038 Uiso 1 1 calc R
C9 C 0.3351(3) 0.6222(2) 0.45116(18) 0.0270(8) Uani 1 1 d .
C10 C 0.2718(3) 0.5590(2) 0.49209(15) 0.0248(6) Uani 1 1 d .
C11 C 0.1826(3) 0.5168(3) 0.57852(18) 0.0303(8) Uani 1 1 d .
C12 C 0.1365(4) 0.5149(3) 0.63908(18) 0.0391(10) Uani 1 1 d .
H12 H 0.1449 0.5659 0.6682 0.047 Uiso 1 1 calc R
C13 C 0.0768(4) 0.4323(3) 0.6541(2) 0.0416(10) Uani 1 1 d .
H13 H 0.0422 0.4267 0.6950 0.050 Uiso 1 1 calc R
C14 C 0.0661(3) 0.3578(3) 0.6112(2) 0.0403(9) Uani 1 1 d .
H14 H 0.0250 0.3026 0.6237 0.048 Uiso 1 1 calc R
C15 C 0.1143(3) 0.3620(3) 0.55017(19) 0.0332(8) Uani 1 1 d .
H15 H 0.1071 0.3111 0.5209 0.040 Uiso 1 1 calc R
C16 C 0.1730(3) 0.4442(3) 0.53460(17) 0.0276(7) Uani 1 1 d .
C17 C 0.7186(3) 0.5293(2) 0.70437(15) 0.0226(7) Uani 1 1 d .
C18 C 0.7527(3) 0.4384(2) 0.72298(16) 0.0259(7) Uani 1 1 d .
H18 H 0.7179 0.3842 0.7042 0.031 Uiso 1 1 calc R
C19 C 0.8372(3) 0.4279(3) 0.76900(17) 0.0278(8) Uani 1 1 d .
H19 H 0.8610 0.3664 0.7818 0.033 Uiso 1 1 calc R
C20 C 0.8874(3) 0.5071(3) 0.79646(17) 0.0311(8) Uani 1 1 d .
H20 H 0.9454 0.4995 0.8281 0.037 Uiso 1 1 calc R
C21 C 0.8538(3) 0.5977(3) 0.77811(19) 0.0376(9) Uani 1 1 d .
H21 H 0.8888 0.6518 0.7968 0.045 Uiso 1 1 calc R
C22 C 0.7685(3) 0.6079(2) 0.73213(17) 0.0323(8) Uani 1 1 d .
H22 H 0.7443 0.6695 0.7197 0.039 Uiso 1 1 calc R
C23 C 0.5145(3) 0.4475(3) 0.64410(18) 0.0242(7) Uani 1 1 d .
C24 C 0.4921(3) 0.3935(3) 0.58982(17) 0.0299(8) Uani 1 1 d .
H24 H 0.5297 0.4074 0.5507 0.036 Uiso 1 1 calc R
C25 C 0.4139(4) 0.3188(3) 0.5939(2) 0.0406(10) Uani 1 1 d .
H25 H 0.3981 0.2812 0.5574 0.049 Uiso 1 1 calc R
C26 C 0.3595(4) 0.2992(3) 0.6505(2) 0.0447(11) Uani 1 1 d .
H26 H 0.3068 0.2477 0.6529 0.054 Uiso 1 1 calc R
C27 C 0.3804(4) 0.3533(3) 0.7037(2) 0.0416(10) Uani 1 1 d .
H27 H 0.3409 0.3400 0.7424 0.050 Uiso 1 1 calc R
C28 C 0.4592(3) 0.4271(3) 0.70090(19) 0.0327(8) Uani 1 1 d .
H28 H 0.4751 0.4636 0.7379 0.039 Uiso 1 1 calc R
C29 C 0.6929(3) 0.5377(2) 0.56556(16) 0.0244(7) Uani 1 1 d .
C30 C 0.7976(3) 0.4898(3) 0.56062(18) 0.0333(9) Uani 1 1 d .
H30 H 0.8347 0.4657 0.5976 0.040 Uiso 1 1 calc R
C31 C 0.8468(4) 0.4776(3) 0.5013(2) 0.0445(10) Uani 1 1 d .
H31 H 0.9171 0.4432 0.4973 0.053 Uiso 1 1 calc R
C32 C 0.7946(4) 0.5151(3) 0.4473(2) 0.0432(10) Uani 1 1 d .
H32 H 0.8280 0.5050 0.4065 0.052 Uiso 1 1 calc R
C33 C 0.6952(4) 0.5666(3) 0.45311(19) 0.0397(10) Uani 1 1 d .
H33 H 0.6616 0.5947 0.4164 0.048 Uiso 1 1 calc R
C34 C 0.6431(3) 0.5782(3) 0.51174(18) 0.0303(8) Uani 1 1 d .
H34 H 0.5735 0.6136 0.5153 0.036 Uiso 1 1 calc R
C35 C 0.5465(3) 0.6554(3) 0.64488(17) 0.0239(7) Uani 1 1 d .
C36 C 0.4367(3) 0.6630(3) 0.67146(18) 0.0296(8) Uani 1 1 d .
H36 H 0.3969 0.6081 0.6858 0.035 Uiso 1 1 calc R
C37 C 0.3856(3) 0.7520(3) 0.6768(2) 0.0365(9) Uani 1 1 d .
H37 H 0.3108 0.7579 0.6950 0.044 Uiso 1 1 calc R
C38 C 0.4433(3) 0.8316(3) 0.65571(18) 0.0318(8) Uani 1 1 d .
H38 H 0.4084 0.8922 0.6599 0.038 Uiso 1 1 calc R
C39 C 0.5516(3) 0.8234(3) 0.62852(18) 0.0309(8) Uani 1 1 d .
H39 H 0.5906 0.8783 0.6136 0.037 Uiso 1 1 calc R
C40 C 0.6032(3) 0.7356(3) 0.62304(17) 0.0259(8) Uani 1 1 d .
H40 H 0.6776 0.7301 0.6043 0.031 Uiso 1 1 calc R

loop_
_atom_site_aniso_label
_atom_site_aniso_U_11
_atom_site_aniso_U_22
_atom_site_aniso_U_33
_atom_site_aniso_U_23
_atom_site_aniso_U_13
_atom_site_aniso_U_12
Os1 0.02589(8) 0.02535(7) 0.01989(8) -0.00284(6) 0.00079(5) 0.00010(6)
P1 0.0205(4) 0.0234(4) 0.0194(4) 0.0017(3) -0.0015(3) 0.0000(3)
O1 0.074(2) 0.0350(16) 0.080(2) 0.0069(16) 0.015(2) -0.0033(18)
O2 0.0358(13) 0.0244(11) 0.0201(12) -0.0012(9) 0.0049(10) -0.0028(11)
O3 0.0356(14) 0.0314(11) 0.0247(12) -0.0054(10) 0.0018(10) 0.0012(12)
N1 0.037(2) 0.051(2) 0.0295(18) 0.0001(15) -0.0011(15) 0.0001(16)
N2 0.0446(19) 0.0393(18) 0.0265(18) -0.0104(15) 0.0028(15) -0.0044(16)
N3 0.0360(19) 0.0353(17) 0.044(2) 0.0011(15) -0.0050(16) 0.0043(15)
N4 0.0328(17) 0.0198(13) 0.0335(15) 0.0000(11) 0.0031(13) 0.0035(13)
N5 0.0252(13) 0.0306(13) 0.0194(13) -0.0016(11) 0.0021(12) 0.0021(13)
C1 0.032(2) 0.0302(18) 0.0234(18) -0.0031(15) 0.0025(14) -0.0009(17)
C2 0.0312(18) 0.0273(16) 0.0241(19) -0.0016(15) -0.0036(15) -0.0017(15)
C3 0.035(2) 0.0248(18) 0.0226(18) -0.0018(13) 0.0022(15) 0.0045(15)
C4 0.0219(15) 0.0202(14) 0.0350(19) 0.0040(17) -0.0013(13) 0.0035(13)
C5 0.030(2) 0.0302(18) 0.033(2) 0.0041(16) 0.0055(16) 0.0019(16)
C6 0.030(2) 0.0274(19) 0.059(3) 0.0090(18) 0.0011(18) -0.0026(16)
C7 0.033(2) 0.0234(17) 0.059(3) 0.0006(18) -0.010(2) -0.0034(17)
C8 0.0325(19) 0.0264(17) 0.036(2) -0.0060(16) -0.0060(16) 0.0008(16)
C9 0.0229(17) 0.0235(16) 0.035(2) -0.0020(14) -0.0044(14) 0.0016(13)
C10 0.0248(15) 0.0269(14) 0.0225(16) -0.0051(13) -0.0028(14) 0.0039(15)
C11 0.0271(17) 0.0376(19) 0.0262(18) -0.0003(15) 0.0006(15) 0.0061(16)
C12 0.041(2) 0.054(2) 0.0229(19) -0.0037(18) 0.0017(17) 0.012(2)
C13 0.041(2) 0.062(3) 0.021(2) 0.0050(19) 0.0098(17) 0.007(2)
C14 0.033(2) 0.055(2) 0.033(2) 0.012(2) 0.0085(19) 0.0011(18)
C15 0.0308(19) 0.041(2) 0.028(2) 0.0022(16) 0.0028(16) -0.0010(17)
C16 0.0265(18) 0.0344(17) 0.0219(17) 0.0019(15) 0.0005(15) 0.0041(16)
C17 0.0208(15) 0.0287(15) 0.0184(15) 0.0024(12) 0.0010(13) -0.0004(15)
C18 0.0261(19) 0.0280(15) 0.0237(16) 0.0043(13) -0.0017(14) -0.0032(15)
C19 0.0266(18) 0.0332(18) 0.0235(18) 0.0053(14) 0.0000(14) 0.0012(14)
C20 0.0263(18) 0.043(2) 0.0238(18) 0.0000(16) -0.0061(14) 0.0012(16)
C21 0.038(2) 0.0362(19) 0.039(2) -0.0079(19) -0.0123(17) -0.001(2)
C22 0.0338(18) 0.0269(15) 0.0362(19) -0.0042(14) -0.0102(16) 0.0030(19)
C23 0.0192(17) 0.0275(17) 0.0261(19) 0.0023(15) -0.0045(14) 0.0007(15)
C24 0.0292(17) 0.0336(18) 0.0268(19) -0.0036(16) -0.0025(13) -0.0017(18)
C25 0.041(2) 0.039(2) 0.041(3) -0.0041(19) -0.0088(18) -0.0105(18)
C26 0.040(2) 0.041(2) 0.053(3) 0.010(2) -0.011(2) -0.017(2)
C27 0.040(2) 0.047(2) 0.038(2) 0.0134(19) 0.0006(18) -0.015(2)
C28 0.034(2) 0.0372(19) 0.027(2) 0.0040(15) -0.0020(16) -0.0054(16)
C29 0.0229(16) 0.0266(16) 0.0236(17) 0.0021(13) 0.0011(13) -0.0050(14)
C30 0.028(2) 0.042(2) 0.030(2) 0.0052(16) 0.0022(15) 0.0036(17)
C31 0.035(2) 0.047(2) 0.051(3) 0.005(2) 0.0145(19) 0.0108(19)
C32 0.050(3) 0.047(2) 0.032(2) 0.0007(18) 0.0171(19) -0.007(2)
C33 0.050(2) 0.045(2) 0.0239(19) 0.0031(16) -0.0024(18) -0.001(2)
C34 0.0300(18) 0.0344(19) 0.0266(19) 0.0008(15) -0.0035(15) 0.0016(15)
C35 0.0247(18) 0.0275(17) 0.0195(17) 0.0020(14) -0.0009(14) 0.0016(15)
C36 0.0287(19) 0.0286(17) 0.031(2) 0.0012(15) 0.0025(15) 0.0006(15)
C37 0.0295(19) 0.040(2) 0.040(2) -0.0016(18) 0.0064(17) 0.0070(17)
C38 0.034(2) 0.0291(18) 0.033(2) -0.0015(15) -0.0049(16) 0.0063(16)
C39 0.034(2) 0.0267(18) 0.032(2) 0.0019(15) -0.0008(15) -0.0014(16)
C40 0.0239(17) 0.0274(16) 0.026(2) 0.0011(14) 0.0006(14) -0.0024(14)

loop_
_atom_type_symbol
_atom_type_description
_atom_type_scat_dispersion_real
_atom_type_scat_dispersion_imag
_atom_type_scat_source
C C 0.0181 0.0091 'International Tables Vol C Tables 4.2.6.8 and 6.1.1.4'
H H 0.0000 0.0000 'International Tables Vol C Tables 4.2.6.8 and 6.1.1.4'
N N 0.0311 0.0180 'International Tables Vol C Tables 4.2.6.8 and 6.1.1.4'
O O 0.0492 0.0322 'International Tables Vol C Tables 4.2.6.8 and 6.1.1.4'
Os Os -4.9801 6.2216 'International Tables Vol C Tables 4.2.6.8 and 6.1.1.4'
P P 0.2955 0.4335 'International Tables Vol C Tables 4.2.6.8 and 6.1.1.4'

loop_
_geom_angle_atom_site_label_1
_geom_angle_atom_site_label_2
_geom_angle_atom_site_label_3
_geom_angle
O2 Os1 N5 84.95(10)
O2 Os1 C1 87.85(13)
O2 Os1 C2 86.09(12)
O2 Os1 C3 86.65(12)
N4 Os1 O2 177.36(13)
N4 Os1 N5 97.24(12)
N4 Os1 C1 90.69(15)
N4 Os1 C2 91.65(14)
N4 Os1 C3 94.78(14)
C1 Os1 N5 89.43(13)
C1 Os1 C3 174.46(15)
C2 Os1 N5 170.67(12)
C2 Os1 C1 87.63(14)
C2 Os1 C3 91.34(14)
C3 Os1 N5 90.74(13)
C23 P1 C17 108.72(16)
C23 P1 C29 109.70(17)
C23 P1 C35 111.10(17)
C29 P1 C17 109.49(16)
C29 P1 C35 107.59(16)
C35 P1 C17 110.23(16)
C4 O2 Os1 130.0(2)
C10 O3 C11 105.4(3)
O1 N4 Os1 176.5(4)
C10 N5 Os1 124.1(2)
C10 N5 C16 106.3(3)
C16 N5 Os1 129.5(2)
N1 C1 Os1 175.6(4)
N2 C2 Os1 176.6(3)
N3 C3 Os1 178.8(4)
O2 C4 C5 117.3(3)
O2 C4 C9 123.3(3)
C9 C4 C5 119.3(3)
C4 C5 H5 119.9
C6 C5 C4 120.2(4)
C6 C5 H5 119.9
C5 C6 H6 119.0
C5 C6 C7 122.0(4)
C7 C6 H6 119.0
C6 C7 H7 120.6
C6 C7 C8 118.7(4)
C8 C7 H7 120.6
C7 C8 H8 119.5
C7 C8 C9 121.0(4)
C9 C8 H8 119.5
C4 C9 C8 118.8(3)
C4 C9 C10 121.7(3)
C8 C9 C10 119.4(3)
O3 C10 C9 117.9(3)
N5 C10 O3 113.3(3)
N5 C10 C9 128.7(3)
O3 C11 C16 108.4(3)
C12 C11 O3 126.9(4)
C12 C11 C16 124.7(4)
C11 C12 H12 122.7
C11 C12 C13 114.7(4)
C13 C12 H12 122.7
C12 C13 H13 119.0
C14 C13 C12 122.1(4)
C14 C13 H13 119.0
C13 C14 H14 119.1
C13 C14 C15 121.7(4)
C15 C14 H14 119.1
C14 C15 H15 121.7
C16 C15 C14 116.6(4)
C16 C15 H15 121.7
C11 C16 N5 106.6(3)
C11 C16 C15 120.2(3)
C15 C16 N5 133.2(3)
C18 C17 P1 119.2(3)
C22 C17 P1 120.5(3)
C22 C17 C18 120.2(3)
C17 C18 H18 120.3
C19 C18 C17 119.5(3)
C19 C18 H18 120.3
C18 C19 H19 120.0
C18 C19 C20 120.1(3)
C20 C19 H19 120.0
C19 C20 H20 119.7
C19 C20 C21 120.6(3)
C21 C20 H20 119.7
C20 C21 H21 120.4
C22 C21 C20 119.2(4)
C22 C21 H21 120.4
C17 C22 C21 120.4(3)
C17 C22 H22 119.8
C21 C22 H22 119.8
C24 C23 P1 119.5(3)
C28 C23 P1 120.2(3)
C28 C23 C24 120.3(3)
C23 C24 H24 120.5
C25 C24 C23 118.9(4)
C25 C24 H24 120.5
C24 C25 H25 119.8
C26 C25 C24 120.3(4)
C26 C25 H25 119.8
C25 C26 H26 119.7
C25 C26 C27 120.7(4)
C27 C26 H26 119.7
C26 C27 H27 120.0
C26 C27 C28 119.9(4)
C28 C27 H27 120.0
C23 C28 C27 119.8(4)
C23 C28 H28 120.1
C27 C28 H28 120.1
C30 C29 P1 120.4(3)
C34 C29 P1 119.5(3)
C34 C29 C30 120.0(3)
C29 C30 H30 120.4
C31 C30 C29 119.1(4)
C31 C30 H30 120.4
C30 C31 H31 119.7
C30 C31 C32 120.7(4)
C32 C31 H31 119.7
C31 C32 H32 120.2
C33 C32 C31 119.7(4)
C33 C32 H32 120.2
C32 C33 H33 119.6
C32 C33 C34 120.7(4)
C34 C33 H33 119.6
C29 C34 H34 120.2
C33 C34 C29 119.7(4)
C33 C34 H34 120.2
C36 C35 P1 120.4(3)
C40 C35 P1 119.5(3)
C40 C35 C36 120.0(3)
C35 C36 H36 120.4
C35 C36 C37 119.2(4)
C37 C36 H36 120.4
C36 C37 H37 119.8
C38 C37 C36 120.4(4)
C38 C37 H37 119.8
C37 C38 H38 119.9
C37 C38 C39 120.1(4)
C39 C38 H38 119.9
C38 C39 H39 120.0
C38 C39 C40 120.1(4)
C40 C39 H39 120.0
C35 C40 H40 119.9
C39 C40 C35 120.1(3)
C39 C40 H40 119.9

loop_
_geom_bond_atom_site_label_1
_geom_bond_atom_site_label_2
_geom_bond_distance
Os1 O2 2.016(2)
Os1 N4 1.732(3)
Os1 N5 2.137(3)
Os1 C1 2.073(4)
Os1 C2 2.045(4)
Os1 C3 2.096(4)
P1 C17 1.797(3)
P1 C23 1.791(4)
P1 C29 1.794(4)
P1 C35 1.797(4)
O1 N4 1.134(4)
O2 C4 1.337(4)
O3 C10 1.349(4)
O3 C11 1.380(5)
N1 C1 1.139(5)
N2 C2 1.137(5)
N3 C3 1.131(5)
N5 C10 1.310(4)
N5 C16 1.408(4)
C4 C5 1.400(5)
C4 C9 1.399(5)
C5 H5 0.9500
C5 C6 1.370(6)
C6 H6 0.9500
C6 C7 1.378(6)
C7 H7 0.9500
C7 C8 1.380(6)
C8 H8 0.9500
C8 C9 1.421(5)
C9 C10 1.439(5)
C11 C12 1.379(5)
C11 C16 1.383(5)
C12 H12 0.9500
C12 C13 1.392(7)
C13 H13 0.9500
C13 C14 1.391(7)
C14 H14 0.9500
C14 C15 1.400(6)
C15 H15 0.9500
C15 C16 1.383(6)
C17 C18 1.398(5)
C17 C22 1.381(5)
C18 H18 0.9500
C18 C19 1.382(5)
C19 H19 0.9500
C19 C20 1.385(5)
C20 H20 0.9500
C20 C21 1.391(6)
C21 H21 0.9500
C21 C22 1.388(5)
C22 H22 0.9500
C23 C24 1.396(5)
C23 C28 1.384(5)
C24 H24 0.9500
C24 C25 1.392(6)
C25 H25 0.9500
C25 C26 1.372(6)
C26 H26 0.9500
C26 C27 1.376(6)
C27 H27 0.9500
C27 C28 1.385(6)
C28 H28 0.9500
C29 C30 1.391(5)
C29 C34 1.391(5)
C30 H30 0.9500
C30 C31 1.381(6)
C31 H31 0.9500
C31 C32 1.390(6)
C32 H32 0.9500
C32 C33 1.365(6)
C33 H33 0.9500
C33 C34 1.381(5)
C34 H34 0.9500
C35 C36 1.391(5)
C35 C40 1.387(5)
C36 H36 0.9500
C36 C37 1.393(5)
C37 H37 0.9500
C37 C38 1.380(6)
C38 H38 0.9500
C38 C39 1.381(6)
C39 H39 0.9500
C39 C40 1.381(5)
C40 H40 0.9500
